data_1517254
loop_
_publ_author_name
'Galvez, Jaime'
'Castillo, Juan-Carlos'
'Quiroga, Jairo'
'Rajzmann, Michel'
'Rodriguez, Jean'
'Coquerel, Yoann'

_publ_section_title
;
 Divergent Chemo-, Regio-, and Diastereoselective Normal Electron-Demand
 Povarov-Type Reactions with \a-Oxo-ketene Dienophiles.
;
_journal_issue 16
_journal_name_full 'Organic letters'
_journal_page_first 4126
_journal_page_last 4129
_journal_paper_doi 10.1021/ol5018245
_journal_volume 16
_journal_year 2014
_chemical_compound_source 'synthesis as described'
_chemical_formula_moiety 'C22 H25 N3 O2'
_chemical_formula_sum 'C22 H25 N3 O2'
_chemical_formula_weight 363.45
_chemical_name_systematic
;
 ?
;
_space_group_IT_number 61
_symmetry_cell_setting orthorhombic
_symmetry_Int_Tables_number 61
_symmetry_space_group_name_Hall '-P 2ac 2ab'
_symmetry_space_group_name_H-M 'P b c a'
_atom_sites_solution_hydrogens geom
_audit_conform_dict_location ftp://ftp.iucr.org/pub/cif_core.dic
_audit_conform_dict_name cif_core.dic
_audit_conform_dict_version 2.4.3
_audit_creation_date 2013-10-08T11:40:31-00:00
_audit_creation_method 'WinGX routine CIF_UPDATE'
_cell_angle_alpha 90
_cell_angle_beta 90
_cell_angle_gamma 90
_cell_formula_units_Z 8
_cell_length_a 11.1623(3)
_cell_length_b 13.0760(4)
_cell_length_c 27.158(1)
_cell_measurement_reflns_used 29585
_cell_measurement_temperature 293(2)
_cell_measurement_theta_max 27.481
_cell_measurement_theta_min 3
_cell_measurement_wavelength 0.71073
_cell_volume 3963.9(2)
_computing_molecular_graphics 'Ortep-3 for Windows (Farrugia, 1997)'
_computing_publication_material 'WinGX publication routines (Farrugia, 1999)'
_computing_structure_refinement 'SHELXL-2013 (Sheldrick, 2013)'
_computing_structure_solution 'SHELXS-97 (Sheldrick, 2008)'
_diffrn_ambient_temperature 293(2)
_diffrn_measured_fraction_theta_full 0.996
_diffrn_measured_fraction_theta_max 0.994
_diffrn_measurement_device_type KappaCCD
_diffrn_measurement_method 'Omega + Phi scan'
_diffrn_radiation_probe x-ray
_diffrn_radiation_type MoK\a
_diffrn_radiation_wavelength 0.71073
_diffrn_reflns_av_R_equivalents 0.098
_diffrn_reflns_Laue_measured_fraction_full 0.996
_diffrn_reflns_Laue_measured_fraction_max 0.994
_diffrn_reflns_limit_h_max 14
_diffrn_reflns_limit_h_min 0
_diffrn_reflns_limit_k_max 16
_diffrn_reflns_limit_k_min 0
_diffrn_reflns_limit_l_max 35
_diffrn_reflns_limit_l_min 0
_diffrn_reflns_number 29585
_diffrn_reflns_point_group_measured_fraction_full 0.996
_diffrn_reflns_point_group_measured_fraction_max 0.994
_diffrn_reflns_theta_full 26
_diffrn_reflns_theta_max 27.481
_diffrn_reflns_theta_min 3
_diffrn_standards_number 0
_exptl_absorpt_coefficient_mu 0.079
_exptl_absorpt_correction_type none
_exptl_crystal_colour colourless
_exptl_crystal_density_diffrn 1.218
_exptl_crystal_density_method 'not measured'
_exptl_crystal_description prism
_exptl_crystal_F_000 1552
_exptl_crystal_size_max 0.4
_exptl_crystal_size_mid 0.22
_exptl_crystal_size_min 0.06
_refine_diff_density_max 0.204
_refine_diff_density_min -0.27
_refine_diff_density_rms 0.05
_refine_ls_extinction_method none
_refine_ls_goodness_of_fit_ref 1.026
_refine_ls_hydrogen_treatment noref
_refine_ls_matrix_type full
_refine_ls_number_constraints 0
_refine_ls_number_parameters 244
_refine_ls_number_reflns 4515
_refine_ls_number_restraints 0
_refine_ls_restrained_S_all 1.026
_refine_ls_R_factor_all 0.1473
_refine_ls_R_factor_gt 0.0635
_refine_ls_shift/su_max 0
_refine_ls_shift/su_mean 0
_refine_ls_structure_factor_coef Fsqd
_refine_ls_weighting_details 'w=1/[\s^2^(Fo^2^)+(0.1155P)^2^+0.6024P] where P=(Fo^2^+2Fc^2^)/3'
_refine_ls_weighting_scheme calc
_refine_ls_wR_factor_gt 0.1609
_refine_ls_wR_factor_ref 0.2214
_reflns_number_gt 2201
_reflns_number_total 4515
_reflns_threshold_expression 'I > 2\s(I)'
_cod_data_source_file ol5018245_si_003.cif
_cod_data_source_block jgc418
_cod_depositor_comments 'Adding full bibliography for 1517253--1517254.cif.'
_cod_database_code 1517254

loop_
_symmetry_equiv_pos_as_xyz
'x, y, z'
'-x+1/2, -y, z+1/2'
'x+1/2, -y+1/2, -z'
'-x, y+1/2, -z+1/2'
'-x, -y, -z'
'x-1/2, y, -z-1/2'
'-x-1/2, y-1/2, z'
'x, -y-1/2, z-1/2'

loop_
_atom_site_label
_atom_site_type_symbol
_atom_site_fract_x
_atom_site_fract_y
_atom_site_fract_z
_atom_site_U_iso_or_equiv
_atom_site_adp_type
_atom_site_occupancy
_atom_site_calc_flag
C1 C 0.2974(3) 0.0821(2) 0.55732(10) 0.0622(7) Uani 1 d
H1 H 0.2279 0.1021 0.5411 0.075 Uiso 1 calc
C2 C 0.3374(2) 0.14512(18) 0.59542(9) 0.0525(6) Uani 1 d
C3 C 0.2732(2) 0.24114(19) 0.61005(10) 0.0605(7) Uani 1 d
H3A H 0.2131 0.2566 0.5853 0.073 Uiso 1 calc
H3B H 0.3301 0.2971 0.6104 0.073 Uiso 1 calc
C4 C 0.2118(2) 0.2352(2) 0.66064(10) 0.0617(7) Uani 1 d
C5 C 0.2959(2) 0.1804(2) 0.69741(10) 0.0604(7) Uani 1 d
H5A H 0.267 0.1923 0.7306 0.072 Uiso 1 calc
H5B H 0.2926 0.1073 0.6913 0.072 Uiso 1 calc
C6 C 0.4220(3) 0.2147(2) 0.69413(10) 0.0583(7) Uani 1 d
C7 C 0.4404(2) 0.11646(18) 0.61947(9) 0.0498(6) Uani 1 d
C8 C 0.5008(2) 0.02714(18) 0.60582(9) 0.0483(6) Uani 1 d
C9 C 0.6036(2) -0.03178(19) 0.62076(9) 0.0506(6) Uani 1 d
C10 C 0.4486(2) -0.02811(18) 0.56681(9) 0.0497(6) Uani 1 d
C11 C 0.5059(2) -0.19721(19) 0.52686(9) 0.0536(7) Uani 1 d
C12 C 0.5832(3) -0.2792(2) 0.53139(11) 0.0669(8) Uani 1 d
H12 H 0.6419 -0.279 0.5557 0.08 Uiso 1 calc
C13 C 0.5730(3) -0.3617(2) 0.49972(12) 0.0762(9) Uani 1 d
H13 H 0.6254 -0.4167 0.5028 0.091 Uiso 1 calc
C14 C 0.4866(3) -0.3631(2) 0.46402(11) 0.0730(9) Uani 1 d
H14 H 0.48 -0.4187 0.4429 0.088 Uiso 1 calc
C15 C 0.4098(3) -0.2817(2) 0.45969(11) 0.0718(8) Uani 1 d
H15 H 0.3509 -0.2825 0.4355 0.086 Uiso 1 calc
C16 C 0.4189(3) -0.1988(2) 0.49075(10) 0.0642(7) Uani 1 d
H16 H 0.3664 -0.144 0.4874 0.077 Uiso 1 calc
C17 C 0.1866(3) 0.3434(3) 0.67922(12) 0.0854(10) Uani 1 d
H17A H 0.1428 0.3399 0.7096 0.128 Uiso 1 calc
H17B H 0.1403 0.3798 0.6552 0.128 Uiso 1 calc
H17C H 0.2611 0.3784 0.6846 0.128 Uiso 1 calc
C18 C 0.0953(3) 0.1743(3) 0.65717(12) 0.0931(11) Uani 1 d
H18A H 0.0577 0.172 0.6889 0.14 Uiso 1 calc
H18B H 0.1126 0.106 0.6464 0.14 Uiso 1 calc
H18C H 0.0425 0.2066 0.634 0.14 Uiso 1 calc
C19 C 0.6939(2) -0.01392(19) 0.66118(10) 0.0572(7) Uani 1 d
C20 C 0.6294(3) -0.0076(2) 0.71082(10) 0.0732(8) Uani 1 d
H20A H 0.5768 0.0505 0.7109 0.11 Uiso 1 calc
H20B H 0.6873 -0.0006 0.7367 0.11 Uiso 1 calc
H20C H 0.5835 -0.0688 0.7159 0.11 Uiso 1 calc
C21 C 0.7618(3) 0.0856(2) 0.65091(13) 0.0821(9) Uani 1 d
H21A H 0.7996 0.0815 0.6192 0.123 Uiso 1 calc
H21B H 0.8216 0.0958 0.6758 0.123 Uiso 1 calc
H21C H 0.7066 0.1419 0.6512 0.123 Uiso 1 calc
C22 C 0.7825(3) -0.1023(3) 0.66375(13) 0.0924(11) Uani 1 d
H22A H 0.74 -0.1648 0.67 0.139 Uiso 1 calc
H22B H 0.8388 -0.0901 0.6898 0.139 Uiso 1 calc
H22C H 0.8246 -0.1076 0.633 0.139 Uiso 1 calc
N1 N 0.34936(19) -0.00436(16) 0.54190(8) 0.0592(6) Uani 1 d
N2 N 0.51770(19) -0.11381(15) 0.55992(7) 0.0532(5) Uani 1 d
N3 N 0.61160(19) -0.11435(15) 0.59278(8) 0.0561(6) Uani 1 d
O1 O 0.49061(15) 0.17787(12) 0.65592(6) 0.0557(5) Uani 1 d
O2 O 0.4718(2) 0.27071(17) 0.72242(8) 0.0870(7) Uani 1 d

loop_
_atom_site_aniso_label
_atom_site_aniso_U_11
_atom_site_aniso_U_22
_atom_site_aniso_U_33
_atom_site_aniso_U_23
_atom_site_aniso_U_13
_atom_site_aniso_U_12
C1 0.0639(17) 0.0649(17) 0.0579(16) -0.0001(14) -0.0088(14) 0.0086(14)
C2 0.0571(15) 0.0522(15) 0.0482(14) 0.0028(12) -0.0043(12) 0.0051(12)
C3 0.0661(17) 0.0593(16) 0.0561(16) 0.0029(12) -0.0031(14) 0.0109(14)
C4 0.0553(16) 0.0728(18) 0.0569(16) 0.0009(13) 0.0029(13) 0.0085(14)
C5 0.0634(17) 0.0653(17) 0.0523(15) 0.0035(13) 0.0033(13) 0.0034(14)
C6 0.0651(17) 0.0568(16) 0.0531(15) -0.0065(13) -0.0061(14) 0.0087(13)
C7 0.0569(15) 0.0468(14) 0.0455(13) -0.0022(11) 0.0015(12) -0.0066(12)
C8 0.0519(14) 0.0461(13) 0.0469(13) -0.0005(11) 0.0004(11) -0.0006(11)
C9 0.0542(15) 0.0470(14) 0.0506(14) -0.0040(12) -0.0026(12) 0.0000(11)
C10 0.0530(15) 0.0495(14) 0.0465(14) -0.0006(11) -0.0033(12) -0.0001(12)
C11 0.0594(16) 0.0502(15) 0.0511(15) -0.0063(11) 0.0052(13) -0.0072(12)
C12 0.0692(18) 0.0586(18) 0.0728(19) -0.0109(14) -0.0056(15) 0.0052(14)
C13 0.085(2) 0.0578(18) 0.085(2) -0.0188(16) -0.0001(19) 0.0050(15)
C14 0.083(2) 0.0666(19) 0.0690(19) -0.0187(15) 0.0098(17) -0.0127(17)
C15 0.079(2) 0.075(2) 0.0613(17) -0.0190(15) -0.0033(15) -0.0053(17)
C16 0.0700(18) 0.0662(18) 0.0563(16) -0.0091(14) -0.0023(14) 0.0003(14)
C17 0.097(2) 0.089(2) 0.070(2) -0.0085(17) -0.0027(18) 0.0388(19)
C18 0.062(2) 0.132(3) 0.085(2) 0.003(2) -0.0023(17) -0.0120(19)
C19 0.0550(15) 0.0576(16) 0.0592(16) -0.0089(12) -0.0070(13) 0.0030(12)
C20 0.084(2) 0.0749(19) 0.0608(18) -0.0012(15) -0.0124(16) 0.0010(16)
C21 0.0650(19) 0.087(2) 0.095(2) -0.0022(18) -0.0079(17) -0.0208(16)
C22 0.095(2) 0.089(2) 0.093(2) -0.0265(18) -0.035(2) 0.0362(19)
N1 0.0591(14) 0.0623(14) 0.0563(13) -0.0038(11) -0.0066(11) 0.0037(11)
N2 0.0551(13) 0.0533(12) 0.0513(12) -0.0062(10) -0.0068(10) 0.0026(10)
N3 0.0565(13) 0.0553(13) 0.0564(13) -0.0057(11) -0.0057(11) 0.0037(10)
O1 0.0536(10) 0.0531(10) 0.0604(11) -0.0113(8) -0.0013(9) -0.0003(8)
O2 0.0814(15) 0.0939(15) 0.0856(15) -0.0383(12) -0.0087(12) 0.0021(12)

loop_
_atom_type_symbol
_atom_type_description
_atom_type_scat_dispersion_real
_atom_type_scat_dispersion_imag
_atom_type_scat_source
C C 0.0033 0.0016 'International Tables Vol C Tables 4.2.6.8 and 6.1.1.4'
H H 0 0 'International Tables Vol C Tables 4.2.6.8 and 6.1.1.4'
N N 0.0061 0.0033 'International Tables Vol C Tables 4.2.6.8 and 6.1.1.4'
O O 0.0106 0.006 'International Tables Vol C Tables 4.2.6.8 and 6.1.1.4'

loop_
_geom_angle_atom_site_label_1
_geom_angle_atom_site_label_2
_geom_angle_atom_site_label_3
_geom_angle
N1 C1 C2 126.3(3)
N1 C1 H1 116.9
C2 C1 H1 116.9
C7 C2 C1 117.3(2)
C7 C2 C3 120.2(2)
C1 C2 C3 122.5(2)
C2 C3 C4 114.1(2)
C2 C3 H3A 108.7
C4 C3 H3A 108.7
C2 C3 H3B 108.7
C4 C3 H3B 108.7
H3A C3 H3B 107.6
C17 C4 C18 110.3(3)
C17 C4 C3 109.3(2)
C18 C4 C3 110.5(2)
C17 C4 C5 109.1(2)
C18 C4 C5 108.3(2)
C3 C4 C5 109.3(2)
C6 C5 C4 113.5(2)
C6 C5 H5A 108.9
C4 C5 H5A 108.9
C6 C5 H5B 108.9
C4 C5 H5B 108.9
H5A C5 H5B 107.7
O2 C6 O1 116.1(3)
O2 C6 C5 126.0(3)
O1 C6 C5 117.9(2)
C2 C7 O1 121.2(2)
C2 C7 C8 120.3(2)
O1 C7 C8 118.4(2)
C7 C8 C10 115.3(2)
C7 C8 C9 139.1(2)
C10 C8 C9 105.5(2)
N3 C9 C8 109.2(2)
N3 C9 C19 119.9(2)
C8 C9 C19 130.9(2)
N1 C10 N2 126.0(2)
N1 C10 C8 127.3(2)
N2 C10 C8 106.7(2)
C16 C11 C12 119.4(2)
C16 C11 N2 121.8(2)
C12 C11 N2 118.8(2)
C11 C12 C13 119.9(3)
C11 C12 H12 120
C13 C12 H12 120
C14 C13 C12 120.6(3)
C14 C13 H13 119.7
C12 C13 H13 119.7
C13 C14 C15 119.4(3)
C13 C14 H14 120.3
C15 C14 H14 120.3
C14 C15 C16 120.8(3)
C14 C15 H15 119.6
C16 C15 H15 119.6
C15 C16 C11 119.9(3)
C15 C16 H16 120
C11 C16 H16 120
C4 C17 H17A 109.5
C4 C17 H17B 109.5
H17A C17 H17B 109.5
C4 C17 H17C 109.5
H17A C17 H17C 109.5
H17B C17 H17C 109.5
C4 C18 H18A 109.5
C4 C18 H18B 109.5
H18A C18 H18B 109.5
C4 C18 H18C 109.5
H18A C18 H18C 109.5
H18B C18 H18C 109.5
C9 C19 C22 110.5(2)
C9 C19 C20 109.5(2)
C22 C19 C20 107.8(2)
C9 C19 C21 109.2(2)
C22 C19 C21 109.4(3)
C20 C19 C21 110.3(2)
C19 C20 H20A 109.5
C19 C20 H20B 109.5
H20A C20 H20B 109.5
C19 C20 H20C 109.5
H20A C20 H20C 109.5
H20B C20 H20C 109.5
C19 C21 H21A 109.5
C19 C21 H21B 109.5
H21A C21 H21B 109.5
C19 C21 H21C 109.5
H21A C21 H21C 109.5
H21B C21 H21C 109.5
C19 C22 H22A 109.5
C19 C22 H22B 109.5
H22A C22 H22B 109.5
C19 C22 H22C 109.5
H22A C22 H22C 109.5
H22B C22 H22C 109.5
C10 N1 C1 113.4(2)
C10 N2 N3 110.11(19)
C10 N2 C11 131.4(2)
N3 N2 C11 118.5(2)
C9 N3 N2 108.46(19)
C6 O1 C7 120.9(2)

loop_
_geom_bond_atom_site_label_1
_geom_bond_atom_site_label_2
_geom_bond_distance
C1 N1 1.338(3)
C1 C2 1.396(4)
C1 H1 0.93
C2 C7 1.374(3)
C2 C3 1.500(3)
C3 C4 1.537(4)
C3 H3A 0.97
C3 H3B 0.97
C4 C17 1.528(4)
C4 C18 1.527(4)
C4 C5 1.547(4)
C5 C6 1.480(4)
C5 H5A 0.97
C5 H5B 0.97
C6 O2 1.198(3)
C6 O1 1.376(3)
C7 O1 1.392(3)
C7 C8 1.399(3)
C8 C10 1.409(3)
C8 C9 1.440(3)
C9 N3 1.323(3)
C9 C19 1.509(3)
C10 N1 1.334(3)
C10 N2 1.373(3)
C11 C16 1.381(4)
C11 C12 1.382(4)
C11 N2 1.419(3)
C12 C13 1.384(4)
C12 H12 0.93
C13 C14 1.368(4)
C13 H13 0.93
C14 C15 1.371(4)
C14 H14 0.93
C15 C16 1.377(4)
C15 H15 0.93
C16 H16 0.93
C17 H17A 0.96
C17 H17B 0.96
C17 H17C 0.96
C18 H18A 0.96
C18 H18B 0.96
C18 H18C 0.96
C19 C22 1.522(4)
C19 C20 1.531(4)
C19 C21 1.531(4)
C20 H20A 0.96
C20 H20B 0.96
C20 H20C 0.96
C21 H21A 0.96
C21 H21B 0.96
C21 H21C 0.96
C22 H22A 0.96
C22 H22B 0.96
C22 H22C 0.96
N2 N3 1.377(3)
